data_7041262
loop_
_publ_author_name
'Stubbs, J. M.'
'Firth, K. F.'
'Bridge, B. J.'
'Berger, K. J.'
'Hazlehurst, R. J.'
'Boyle, P. D.'
'Blacquiere, J. M.'

_publ_section_title
;
 Phosphine-imine and -enamido ligands for acceptorless dehydrogenation
 catalysis.
;
_journal_issue 3
_journal_name_full 'Dalton transactions (Cambridge, England : 2003)'
_journal_page_first 647
_journal_page_last 650
_journal_paper_doi 10.1039/c6dt04088h
_journal_volume 46
_journal_year 2017
_chemical_formula_sum 'C41 H44 Cl N4 O P Ru'
_chemical_formula_weight 776.29
_chemical_name_systematic RuCl(py)3(Ph2PC6H4NCHCH(CH3)2)
_space_group_crystal_system monoclinic
_space_group_IT_number 9
_space_group_name_Hall 'C -2yc'
_space_group_name_H-M_alt 'C 1 c 1'
_symmetry_space_group_name_Hall 'C -2yc'
_symmetry_space_group_name_H-M 'C 1 c 1'
_atom_sites_solution_hydrogens geom
_atom_sites_solution_primary dual
_atom_sites_solution_secondary difmap
_audit_creation_method SHELXL-2014/7
_audit_update_record
;
2016-03-24 deposited with the CCDC.
2016-11-22 downloaded from the CCDC.
;
_cell_angle_alpha 90
_cell_angle_beta 106.706(19)
_cell_angle_gamma 90
_cell_formula_units_Z 4
_cell_length_a 9.445(4)
_cell_length_b 25.327(9)
_cell_length_c 16.190(6)
_cell_measurement_reflns_used 9891
_cell_measurement_temperature 110
_cell_measurement_theta_max 29.93
_cell_measurement_theta_min 2.40
_cell_volume 3709(2)
_computing_cell_refinement SAINT
_computing_data_collection Apex2
_computing_data_reduction SAINT
_computing_molecular_graphics NRCVAX
_computing_publication_material cif2tables.py
_computing_structure_refinement SHELXL-2014
_computing_structure_solution SHELXT
_diffrn_ambient_temperature 110
_diffrn_detector 'CCD plate'
_diffrn_detector_type 'Bruker Apex2'
_diffrn_measured_fraction_theta_full 0.997
_diffrn_measured_fraction_theta_max 0.959
_diffrn_measurement_device '\k-geometry diffractometer'
_diffrn_measurement_device_type 'Bruker Kappa Axis Apex2'
_diffrn_measurement_method 'phi and omega scans'
_diffrn_radiation_type MoK\a
_diffrn_radiation_wavelength 0.71073
_diffrn_reflns_av_R_equivalents 0.0791
_diffrn_reflns_av_unetI/netI 0.0926
_diffrn_reflns_Laue_measured_fraction_full 0.997
_diffrn_reflns_Laue_measured_fraction_max 0.959
_diffrn_reflns_limit_h_max 12
_diffrn_reflns_limit_h_min -13
_diffrn_reflns_limit_k_max 37
_diffrn_reflns_limit_k_min -35
_diffrn_reflns_limit_l_max 23
_diffrn_reflns_limit_l_min -23
_diffrn_reflns_number 52911
_diffrn_reflns_point_group_measured_fraction_full 0.990
_diffrn_reflns_point_group_measured_fraction_max 0.884
_diffrn_reflns_theta_full 25.242
_diffrn_reflns_theta_max 31.519
_diffrn_reflns_theta_min 3.036
_diffrn_source 'sealed tube'
_exptl_absorpt_coefficient_mu 0.576
_exptl_absorpt_correction_T_max 0.7462
_exptl_absorpt_correction_T_min 0.6779
_exptl_absorpt_correction_type multi-scan
_exptl_absorpt_process_details SADABS
_exptl_crystal_colour red
_exptl_crystal_density_diffrn 1.390
_exptl_crystal_description plate
_exptl_crystal_F_000 1608
_exptl_crystal_recrystallization_method 'Re-crystallisation from solvent'
_exptl_crystal_size_max 0.234
_exptl_crystal_size_mid 0.060
_exptl_crystal_size_min 0.032
_refine_diff_density_max 0.701
_refine_diff_density_min -0.948
_refine_diff_density_rms 0.113
_refine_ls_abs_structure_details
;
 Flack x determined using 3285 quotients [(I+)-(I-)]/[(I+)+(I-)]
 (Parsons, Flack and Wagner, Acta Cryst. B69 (2013) 249-259).
;
_refine_ls_abs_structure_Flack -0.016(14)
_refine_ls_extinction_method none
_refine_ls_goodness_of_fit_ref 1.032
_refine_ls_hydrogen_treatment constr
_refine_ls_matrix_type full
_refine_ls_number_parameters 444
_refine_ls_number_reflns 10918
_refine_ls_number_restraints 10
_refine_ls_restrained_S_all 1.036
_refine_ls_R_factor_all 0.0782
_refine_ls_R_factor_gt 0.0471
_refine_ls_shift/su_max 0.002
_refine_ls_shift/su_mean 0.000
_refine_ls_structure_factor_coef Fsqd
_refine_ls_weighting_details 'w=1/[\s^2^(Fo^2^)+(0.0375P)^2^] where P=(Fo^2^+2Fc^2^)/3'
_refine_ls_weighting_scheme calc
_refine_ls_wR_factor_gt 0.0810
_refine_ls_wR_factor_ref 0.0906
_reflns_Friedel_coverage 0.840
_reflns_Friedel_fraction_full 0.984
_reflns_Friedel_fraction_max 0.808
_reflns_number_gt 8349
_reflns_number_total 10918
_reflns_threshold_expression 'I > 2\s(I)'
_cod_data_source_file c6dt04088h2.cif
_cod_data_source_block b16006
_cod_depositor_comments 'Adding full bibliography for 7041261--7041262.cif.'
_cod_original_cell_volume 3710(3)
_cod_database_code 7041262
_shelx_shelxl_version_number 2014/7
_shelx_space_group_comment
;
The symmetry employed for this shelxl refinement is uniquely defined
by the following loop, which should always be used as a source of
symmetry information in preference to the above space-group names.
They are only intended as comments.
;
_shelx_estimated_absorpt_t_min 0.877
_shelx_estimated_absorpt_t_max 0.982
_solvent_exptl_crystal_recrystallization_method 'pentane into a solution in THF'

loop_
_space_group_symop_operation_xyz
'x, y, z'
'x, -y, z+1/2'
'x+1/2, y+1/2, z'
'x+1/2, -y+1/2, z+1/2'

loop_
_atom_site_label
_atom_site_type_symbol
_atom_site_fract_x
_atom_site_fract_y
_atom_site_fract_z
_atom_site_U_iso_or_equiv
_atom_site_adp_type
_atom_site_occupancy
_atom_site_site_symmetry_order
_atom_site_calc_flag
_atom_site_refinement_flags_posn
_atom_site_refinement_flags_adp
_atom_site_disorder_assembly
_atom_site_disorder_group
Ru1 Ru 0.40935(3) 0.60372(2) 0.35981(3) 0.01472(8) Uani 1 1 d . . . .
Cl1 Cl 0.28116(13) 0.56548(5) 0.45840(8) 0.0268(3) Uani 1 1 d . . . .
P1 P 0.43683(13) 0.68487(5) 0.41732(8) 0.0187(3) Uani 1 1 d . . . .
N1 N 0.5099(4) 0.63855(15) 0.2740(3) 0.0189(9) Uani 1 1 d . . . .
N2 N 0.3902(4) 0.52564(15) 0.3007(3) 0.0172(8) Uani 1 1 d . . . .
N3 N 0.2030(4) 0.61985(17) 0.2735(3) 0.0192(9) Uani 1 1 d . . . .
N4 N 0.6215(4) 0.58415(17) 0.4444(3) 0.0198(9) Uani 1 1 d . . . .
C1 C 0.5414(6) 0.6062(2) 0.2114(3) 0.0257(11) Uani 1 1 d . . . .
H1 H 0.6072 0.5777 0.2326 0.031 Uiso 1 1 calc R U . .
C2 C 0.4911(7) 0.6102(3) 0.1259(4) 0.0400(15) Uani 1 1 d . . . .
C3 C 0.5308(8) 0.5689(3) 0.0701(4) 0.062(2) Uani 1 1 d . . . .
H3A H 0.5902 0.5849 0.0360 0.092 Uiso 1 1 calc R U . .
H3B H 0.4403 0.5539 0.0313 0.092 Uiso 1 1 calc R U . .
H3C H 0.5880 0.5408 0.1066 0.092 Uiso 1 1 calc R U . .
C4 C 0.3891(8) 0.6536(4) 0.0804(4) 0.071(3) Uani 1 1 d . . . .
H4A H 0.3524 0.6731 0.1224 0.106 Uiso 1 1 calc R U . .
H4B H 0.3055 0.6382 0.0364 0.106 Uiso 1 1 calc R U . .
H4C H 0.4430 0.6777 0.0530 0.106 Uiso 1 1 calc R U . .
C5 C 0.5569(5) 0.6891(2) 0.2840(3) 0.0223(11) Uani 1 1 d . . . .
C6 C 0.6367(5) 0.7140(2) 0.2314(4) 0.0291(12) Uani 1 1 d . . . .
H6 H 0.6579 0.6947 0.1860 0.035 Uiso 1 1 calc R U . .
C7 C 0.6830(6) 0.7657(2) 0.2462(4) 0.0389(15) Uani 1 1 d . . . .
H7 H 0.7371 0.7811 0.2112 0.047 Uiso 1 1 calc R U . .
C8 C 0.6533(7) 0.7956(2) 0.3100(5) 0.0415(18) Uani 1 1 d . . . .
H8 H 0.6836 0.8315 0.3175 0.050 Uiso 1 1 calc R U . .
C9 C 0.5796(6) 0.7731(2) 0.3628(4) 0.0346(14) Uani 1 1 d . . . .
H9 H 0.5618 0.7934 0.4081 0.042 Uiso 1 1 calc R U . .
C10 C 0.5299(5) 0.72053(18) 0.3511(4) 0.0243(11) Uani 1 1 d . . . .
C11 C 0.2734(5) 0.7225(2) 0.4218(3) 0.0255(12) Uani 1 1 d . . . .
C12 C 0.1408(6) 0.6969(3) 0.4102(5) 0.0467(17) Uani 1 1 d . . . .
H12 H 0.1360 0.6596 0.4029 0.056 Uiso 1 1 calc R U . .
C13 C 0.0127(7) 0.7252(3) 0.4090(5) 0.064(2) Uani 1 1 d . . . .
H13 H -0.0786 0.7071 0.3999 0.077 Uiso 1 1 calc R U . .
C14 C 0.0180(8) 0.7783(3) 0.4207(5) 0.066(3) Uani 1 1 d . . . .
H14 H -0.0698 0.7975 0.4176 0.080 Uiso 1 1 calc R U . .
C15 C 0.1493(9) 0.8038(3) 0.4368(5) 0.063(2) Uani 1 1 d . . . .
H15 H 0.1544 0.8406 0.4488 0.076 Uiso 1 1 calc R U . .
C16 C 0.2752(7) 0.7767(2) 0.4359(4) 0.0418(15) Uani 1 1 d . . . .
H16 H 0.3655 0.7955 0.4450 0.050 Uiso 1 1 calc R U . .
C17 C 0.5526(5) 0.69173(19) 0.5284(3) 0.0253(11) Uani 1 1 d . . . .
C18 C 0.7036(6) 0.7020(2) 0.5479(4) 0.0335(13) Uani 1 1 d . . . .
H18 H 0.7470 0.7085 0.5028 0.040 Uiso 1 1 calc R U . .
C19 C 0.7911(6) 0.7029(2) 0.6334(4) 0.0411(16) Uani 1 1 d . . . .
H19 H 0.8938 0.7102 0.6458 0.049 Uiso 1 1 calc R U . .
C20 C 0.7318(7) 0.6934(2) 0.7001(4) 0.0426(16) Uani 1 1 d . . . .
H20 H 0.7928 0.6936 0.7581 0.051 Uiso 1 1 calc R U . .
C21 C 0.5805(6) 0.6834(2) 0.6816(4) 0.0402(15) Uani 1 1 d . . . .
H21 H 0.5377 0.6776 0.7272 0.048 Uiso 1 1 calc R U . .
C22 C 0.4925(6) 0.6821(2) 0.5969(3) 0.0306(12) Uani 1 1 d . . . .
H22 H 0.3900 0.6745 0.5849 0.037 Uiso 1 1 calc R U . .
C23 C 0.4302(6) 0.48292(18) 0.3512(4) 0.0240(12) Uani 1 1 d . . . .
H23 H 0.4722 0.4881 0.4114 0.029 Uiso 1 1 calc R U . .
C24 C 0.4133(6) 0.4320(2) 0.3203(4) 0.0360(14) Uani 1 1 d . . . .
H24 H 0.4426 0.4030 0.3586 0.043 Uiso 1 1 calc R U . .
C25 C 0.3525(7) 0.4235(2) 0.2317(4) 0.0407(15) Uani 1 1 d . . . .
H25 H 0.3393 0.3888 0.2086 0.049 Uiso 1 1 calc R U . .
C26 C 0.3126(6) 0.4668(2) 0.1792(4) 0.0294(12) Uani 1 1 d . . . .
H26 H 0.2729 0.4627 0.1186 0.035 Uiso 1 1 calc R U . .
C27 C 0.3313(5) 0.5166(2) 0.2163(3) 0.0227(11) Uani 1 1 d . . . .
H27 H 0.3003 0.5462 0.1795 0.027 Uiso 1 1 calc R U . .
C28 C 0.0899(5) 0.5856(2) 0.2637(4) 0.0235(12) Uani 1 1 d . . . .
H28 H 0.1039 0.5550 0.2990 0.028 Uiso 1 1 calc R U . .
C29 C -0.0481(6) 0.5939(2) 0.2029(4) 0.0329(13) Uani 1 1 d . . . .
H29 H -0.1253 0.5689 0.1968 0.039 Uiso 1 1 calc R U . .
C30 C -0.0709(6) 0.6384(2) 0.1523(4) 0.0353(14) Uani 1 1 d . . . .
H30 H -0.1635 0.6446 0.1108 0.042 Uiso 1 1 calc R U . .
C31 C 0.0434(6) 0.6737(2) 0.1630(4) 0.0320(13) Uani 1 1 d . . . .
H31 H 0.0309 0.7049 0.1289 0.038 Uiso 1 1 calc R U . .
C32 C 0.1778(5) 0.66347(19) 0.2243(3) 0.0259(12) Uani 1 1 d . . . .
H32 H 0.2553 0.6885 0.2318 0.031 Uiso 1 1 calc R U . .
C33 C 0.7459(6) 0.5893(2) 0.4190(4) 0.0307(14) Uani 1 1 d . . . .
H33 H 0.7364 0.6004 0.3616 0.037 Uiso 1 1 calc R U . .
C34 C 0.8856(6) 0.5792(3) 0.4732(4) 0.0404(15) Uani 1 1 d . . . .
H34 H 0.9703 0.5835 0.4533 0.048 Uiso 1 1 calc R U . .
C35 C 0.9000(6) 0.5630(3) 0.5556(4) 0.0443(17) Uani 1 1 d . . . .
H35 H 0.9949 0.5554 0.5936 0.053 Uiso 1 1 calc R U . .
C36 C 0.7758(6) 0.5578(2) 0.5831(4) 0.0376(14) Uani 1 1 d . . . .
H36 H 0.7834 0.5471 0.6405 0.045 Uiso 1 1 calc R U . .
C37 C 0.6393(6) 0.5686(2) 0.5254(3) 0.0279(12) Uani 1 1 d . . . .
H37 H 0.5538 0.5647 0.5445 0.033 Uiso 1 1 calc R U . .
O1S O 0.8929(5) 0.52217(18) 0.7923(3) 0.0587(13) Uani 1 1 d D . A 1
C1S C 1.0133(7) 0.5579(3) 0.8197(6) 0.067(2) Uani 1 1 d D . A 1
H1S1 H 0.9919 0.5913 0.7867 0.080 Uiso 1 1 calc R U A 1
H1S2 H 1.1047 0.5423 0.8119 0.080 Uiso 1 1 calc R U A 1
C2S C 1.0296(13) 0.5674(4) 0.9136(6) 0.141(7) Uani 1 1 d D . A 1
H2S1 H 1.0757 0.6021 0.9328 0.169 Uiso 1 1 calc R U A 1
H2S2 H 1.0882 0.5392 0.9502 0.169 Uiso 1 1 calc R U A 1
C3S C 0.8700(16) 0.5661(5) 0.9141(7) 0.144(6) Uani 1 1 d D . A 1
H3S1 H 0.8589 0.5441 0.9624 0.172 Uiso 1 1 calc R U A 1
H3S2 H 0.8345 0.6022 0.9205 0.172 Uiso 1 1 calc R U A 1
C4S C 0.7852(9) 0.5430(3) 0.8301(7) 0.096(4) Uani 1 1 d D . A 1
H4S1 H 0.7188 0.5147 0.8389 0.116 Uiso 1 1 calc R U A 1
H4S2 H 0.7247 0.5705 0.7925 0.116 Uiso 1 1 calc R U A 1

loop_
_atom_site_aniso_label
_atom_site_aniso_U_11
_atom_site_aniso_U_22
_atom_site_aniso_U_33
_atom_site_aniso_U_23
_atom_site_aniso_U_13
_atom_site_aniso_U_12
Ru1 0.01248(15) 0.01563(14) 0.01507(15) -0.0001(2) 0.00239(11) -0.00024(18)
Cl1 0.0249(6) 0.0362(7) 0.0209(7) 0.0001(5) 0.0091(5) -0.0042(5)
P1 0.0152(6) 0.0166(6) 0.0214(7) -0.0040(5) 0.0004(5) 0.0006(5)
N1 0.013(2) 0.019(2) 0.023(2) 0.0017(17) 0.0030(16) -0.0012(15)
N2 0.018(2) 0.019(2) 0.015(2) -0.0001(17) 0.0061(16) -0.0037(16)
N3 0.017(2) 0.019(2) 0.019(2) -0.0008(18) 0.0014(17) -0.0017(17)
N4 0.015(2) 0.017(2) 0.024(2) 0.0005(19) 0.0010(18) 0.0035(17)
C1 0.026(3) 0.031(3) 0.024(3) -0.003(2) 0.013(2) -0.010(2)
C2 0.039(3) 0.059(4) 0.026(3) -0.003(3) 0.015(3) -0.018(3)
C3 0.064(5) 0.095(6) 0.039(4) -0.030(4) 0.036(4) -0.040(4)
C4 0.051(5) 0.134(8) 0.024(4) 0.019(4) 0.005(3) 0.000(5)
C5 0.013(2) 0.020(3) 0.031(3) 0.006(2) 0.001(2) 0.0006(19)
C6 0.019(3) 0.030(3) 0.037(3) 0.013(2) 0.006(2) 0.002(2)
C7 0.017(3) 0.036(3) 0.061(4) 0.022(3) 0.007(3) -0.004(2)
C8 0.024(3) 0.016(3) 0.078(5) 0.008(3) 0.005(3) -0.006(2)
C9 0.024(3) 0.021(3) 0.055(4) 0.001(3) 0.004(3) -0.003(2)
C10 0.020(3) 0.013(2) 0.033(3) 0.004(2) -0.002(2) 0.0014(18)
C11 0.017(3) 0.035(3) 0.018(3) -0.010(2) -0.006(2) 0.009(2)
C12 0.027(3) 0.039(4) 0.076(5) -0.027(3) 0.018(3) 0.001(3)
C13 0.022(3) 0.089(6) 0.080(6) -0.046(5) 0.012(3) 0.005(3)
C14 0.044(4) 0.088(6) 0.050(5) -0.040(4) -0.014(3) 0.033(4)
C15 0.067(5) 0.042(4) 0.071(6) -0.018(4) 0.004(4) 0.032(4)
C16 0.044(4) 0.027(3) 0.049(4) -0.009(3) 0.005(3) 0.013(3)
C17 0.023(3) 0.019(2) 0.026(3) -0.004(2) -0.005(2) -0.0002(19)
C18 0.026(3) 0.028(3) 0.040(3) -0.006(2) -0.002(3) -0.007(2)
C19 0.029(3) 0.035(3) 0.044(4) -0.005(3) -0.014(3) -0.005(2)
C20 0.052(4) 0.032(3) 0.026(3) -0.003(3) -0.017(3) -0.011(3)
C21 0.050(4) 0.036(3) 0.027(3) 0.003(3) -0.001(3) -0.006(3)
C22 0.030(3) 0.031(3) 0.026(3) -0.003(2) 0.000(2) -0.009(2)
C23 0.023(3) 0.022(2) 0.025(3) -0.002(2) 0.002(2) -0.001(2)
C24 0.028(3) 0.022(3) 0.052(4) 0.001(3) 0.003(3) 0.005(2)
C25 0.041(3) 0.026(3) 0.057(4) -0.021(3) 0.017(3) -0.003(3)
C26 0.021(3) 0.039(3) 0.031(3) -0.015(3) 0.012(2) -0.007(2)
C27 0.017(2) 0.029(3) 0.024(3) -0.003(2) 0.007(2) -0.005(2)
C28 0.019(3) 0.023(3) 0.027(3) 0.002(2) 0.004(2) -0.002(2)
C29 0.019(3) 0.035(3) 0.040(4) -0.001(3) 0.001(3) -0.006(2)
C30 0.021(3) 0.037(3) 0.039(3) 0.006(3) -0.006(2) 0.002(2)
C31 0.024(3) 0.032(3) 0.033(3) 0.008(2) -0.002(2) 0.004(2)
C32 0.021(3) 0.019(2) 0.034(3) 0.002(2) 0.002(2) 0.0014(19)
C33 0.023(3) 0.036(3) 0.033(3) -0.001(3) 0.008(3) 0.001(2)
C34 0.016(3) 0.053(4) 0.046(4) 0.005(3) 0.000(3) 0.005(3)
C35 0.018(3) 0.051(4) 0.050(4) -0.002(3) -0.012(3) 0.005(3)
C36 0.039(3) 0.036(3) 0.025(3) 0.005(3) -0.011(3) 0.004(3)
C37 0.026(3) 0.029(3) 0.026(3) 0.004(2) 0.003(2) -0.004(2)
O1S 0.050(3) 0.054(3) 0.073(4) 0.006(3) 0.019(3) 0.002(2)
C1S 0.031(4) 0.054(5) 0.109(7) 0.000(5) 0.009(4) -0.010(3)
C2S 0.172(13) 0.058(7) 0.121(11) -0.029(7) -0.072(10) 0.024(8)
C3S 0.28(2) 0.060(7) 0.120(11) -0.013(7) 0.112(14) 0.034(11)
C4S 0.090(7) 0.059(6) 0.177(12) 0.051(7) 0.095(8) 0.036(5)

loop_
_atom_type_symbol
_atom_type_description
_atom_type_scat_dispersion_real
_atom_type_scat_dispersion_imag
_atom_type_scat_source
C C 0.0033 0.0016 'International Tables Vol C Tables 4.2.6.8 and 6.1.1.4'
H H 0.0000 0.0000 'International Tables Vol C Tables 4.2.6.8 and 6.1.1.4'
Cl Cl 0.1484 0.1585 'International Tables Vol C Tables 4.2.6.8 and 6.1.1.4'
N N 0.0061 0.0033 'International Tables Vol C Tables 4.2.6.8 and 6.1.1.4'
O O 0.0106 0.0060 'International Tables Vol C Tables 4.2.6.8 and 6.1.1.4'
P P 0.1023 0.0942 'International Tables Vol C Tables 4.2.6.8 and 6.1.1.4'
Ru Ru -1.2594 0.8363 'International Tables Vol C Tables 4.2.6.8 and 6.1.1.4'

loop_
_geom_angle_atom_site_label_1
_geom_angle_atom_site_label_2
_geom_angle_atom_site_label_3
_geom_angle
N3 Ru1 N1 89.26(16)
N3 Ru1 N4 177.30(19)
N1 Ru1 N4 90.15(16)
N3 Ru1 N2 86.57(15)
N1 Ru1 N2 95.00(15)
N4 Ru1 N2 90.86(15)
N3 Ru1 P1 94.19(12)
N1 Ru1 P1 82.45(12)
N4 Ru1 P1 88.34(12)
N2 Ru1 P1 177.33(11)
N3 Ru1 Cl1 88.44(13)
N1 Ru1 Cl1 177.34(11)
N4 Ru1 Cl1 92.21(12)
N2 Ru1 Cl1 86.19(11)
P1 Ru1 Cl1 96.39(5)
C10 P1 C17 106.3(2)
C10 P1 C11 108.8(2)
C17 P1 C11 100.6(2)
C10 P1 Ru1 103.25(17)
C17 P1 Ru1 117.51(17)
C11 P1 Ru1 119.69(18)
C5 N1 C1 120.7(4)
C5 N1 Ru1 121.1(3)
C1 N1 Ru1 117.8(3)
C27 N2 C23 116.5(4)
C27 N2 Ru1 124.0(3)
C23 N2 Ru1 119.3(3)
C32 N3 C28 117.3(4)
C32 N3 Ru1 122.1(3)
C28 N3 Ru1 120.6(4)
C37 N4 C33 116.8(5)
C37 N4 Ru1 122.0(3)
C33 N4 Ru1 121.1(4)
C2 C1 N1 128.4(5)
C2 C1 H1 115.8
N1 C1 H1 115.8
C1 C2 C3 119.8(6)
C1 C2 C4 123.4(6)
C3 C2 C4 116.8(6)
C2 C3 H3A 109.5
C2 C3 H3B 109.5
H3A C3 H3B 109.5
C2 C3 H3C 109.5
H3A C3 H3C 109.5
H3B C3 H3C 109.5
C2 C4 H4A 109.5
C2 C4 H4B 109.5
H4A C4 H4B 109.5
C2 C4 H4C 109.5
H4A C4 H4C 109.5
H4B C4 H4C 109.5
N1 C5 C10 119.8(5)
N1 C5 C6 123.8(5)
C10 C5 C6 116.4(5)
C7 C6 C5 120.5(6)
C7 C6 H6 119.7
C5 C6 H6 119.7
C8 C7 C6 122.1(6)
C8 C7 H7 118.9
C6 C7 H7 118.9
C9 C8 C7 119.3(5)
C9 C8 H8 120.4
C7 C8 H8 120.4
C8 C9 C10 121.3(6)
C8 C9 H9 119.4
C10 C9 H9 119.4
C9 C10 C5 120.3(5)
C9 C10 P1 126.3(5)
C5 C10 P1 113.3(4)
C12 C11 C16 117.2(5)
C12 C11 P1 119.5(4)
C16 C11 P1 123.3(4)
C11 C12 C13 120.6(6)
C11 C12 H12 119.7
C13 C12 H12 119.7
C14 C13 C12 120.5(7)
C14 C13 H13 119.7
C12 C13 H13 119.8
C15 C14 C13 119.7(6)
C15 C14 H14 120.2
C13 C14 H14 120.2
C14 C15 C16 120.3(7)
C14 C15 H15 119.8
C16 C15 H15 119.8
C15 C16 C11 121.6(7)
C15 C16 H16 119.2
C11 C16 H16 119.2
C18 C17 C22 118.2(5)
C18 C17 P1 121.7(4)
C22 C17 P1 119.9(4)
C19 C18 C17 120.3(6)
C19 C18 H18 119.9
C17 C18 H18 119.9
C20 C19 C18 121.3(6)
C20 C19 H19 119.4
C18 C19 H19 119.4
C19 C20 C21 119.1(5)
C19 C20 H20 120.5
C21 C20 H20 120.5
C22 C21 C20 120.3(6)
C22 C21 H21 119.9
C20 C21 H21 119.9
C21 C22 C17 120.9(5)
C21 C22 H22 119.6
C17 C22 H22 119.6
N2 C23 C24 123.4(5)
N2 C23 H23 118.3
C24 C23 H23 118.3
C23 C24 C25 119.2(5)
C23 C24 H24 120.4
C25 C24 H24 120.4
C26 C25 C24 118.0(5)
C26 C25 H25 121.0
C24 C25 H25 121.0
C25 C26 C27 118.8(5)
C25 C26 H26 120.6
C27 C26 H26 120.6
N2 C27 C26 124.1(5)
N2 C27 H27 118.0
C26 C27 H27 118.0
N3 C28 C29 122.0(5)
N3 C28 H28 119.0
C29 C28 H28 119.0
C30 C29 C28 119.7(5)
C30 C29 H29 120.2
C28 C29 H29 120.2
C29 C30 C31 118.5(5)
C29 C30 H30 120.8
C31 C30 H30 120.8
C30 C31 C32 119.3(5)
C30 C31 H31 120.3
C32 C31 H31 120.3
N3 C32 C31 123.1(5)
N3 C32 H32 118.4
C31 C32 H32 118.4
N4 C33 C34 122.8(6)
N4 C33 H33 118.6
C34 C33 H33 118.6
C35 C34 C33 119.0(6)
C35 C34 H34 120.5
C33 C34 H34 120.5
C34 C35 C36 119.4(5)
C34 C35 H35 120.3
C36 C35 H35 120.3
C35 C36 C37 118.5(6)
C35 C36 H36 120.8
C37 C36 H36 120.8
N4 C37 C36 123.6(5)
N4 C37 H37 118.2
C36 C37 H37 118.2
C1S O1S C4S 103.6(5)
O1S C1S C2S 104.9(6)
O1S C1S H1S1 110.8
C2S C1S H1S1 110.8
O1S C1S H1S2 110.8
C2S C1S H1S2 110.8
H1S1 C1S H1S2 108.8
C1S C2S C3S 101.0(6)
C1S C2S H2S1 111.6
C3S C2S H2S1 111.6
C1S C2S H2S2 111.6
C3S C2S H2S2 111.6
H2S1 C2S H2S2 109.4
C4S C3S C2S 106.3(6)
C4S C3S H3S1 110.5
C2S C3S H3S1 110.5
C4S C3S H3S2 110.5
C2S C3S H3S2 110.5
H3S1 C3S H3S2 108.7
O1S C4S C3S 105.9(6)
O1S C4S H4S1 110.6
C3S C4S H4S1 110.6
O1S C4S H4S2 110.6
C3S C4S H4S2 110.6
H4S1 C4S H4S2 108.7

loop_
_geom_bond_atom_site_label_1
_geom_bond_atom_site_label_2
_geom_bond_distance
Ru1 N3 2.086(4)
Ru1 N1 2.091(4)
Ru1 N4 2.135(4)
Ru1 N2 2.181(4)
Ru1 P1 2.2406(14)
Ru1 Cl1 2.4623(14)
P1 C10 1.811(6)
P1 C17 1.825(5)
P1 C11 1.834(5)
N1 C5 1.349(6)
N1 C1 1.400(6)
N2 C27 1.340(6)
N2 C23 1.343(6)
N3 C32 1.342(6)
N3 C28 1.349(6)
N4 C37 1.332(7)
N4 C33 1.358(7)
C1 C2 1.332(7)
C1 H1 0.9500
C2 C3 1.498(9)
C2 C4 1.507(10)
C3 H3A 0.9800
C3 H3B 0.9800
C3 H3C 0.9800
C4 H4A 0.9800
C4 H4B 0.9800
C4 H4C 0.9800
C5 C10 1.428(7)
C5 C6 1.436(7)
C6 C7 1.380(7)
C6 H6 0.9500
C7 C8 1.373(9)
C7 H7 0.9500
C8 C9 1.372(9)
C8 H8 0.9500
C9 C10 1.406(7)
C9 H9 0.9500
C11 C12 1.375(8)
C11 C16 1.391(7)
C12 C13 1.402(8)
C12 H12 0.9500
C13 C14 1.357(11)
C13 H13 0.9500
C14 C15 1.356(11)
C14 H14 0.9500
C15 C16 1.377(9)
C15 H15 0.9500
C16 H16 0.9500
C17 C18 1.394(7)
C17 C22 1.404(8)
C18 C19 1.394(8)
C18 H18 0.9500
C19 C20 1.373(9)
C19 H19 0.9500
C20 C21 1.396(8)
C20 H20 0.9500
C21 C22 1.384(7)
C21 H21 0.9500
C22 H22 0.9500
C23 C24 1.376(7)
C23 H23 0.9500
C24 C25 1.400(8)
C24 H24 0.9500
C25 C26 1.372(8)
C25 H25 0.9500
C26 C27 1.386(7)
C26 H26 0.9500
C27 H27 0.9500
C28 C29 1.405(7)
C28 H28 0.9500
C29 C30 1.374(8)
C29 H29 0.9500
C30 C31 1.374(8)
C30 H30 0.9500
C31 C32 1.394(7)
C31 H31 0.9500
C32 H32 0.9500
C33 C34 1.382(8)
C33 H33 0.9500
C34 C35 1.365(9)
C34 H34 0.9500
C35 C36 1.376(9)
C35 H35 0.9500
C36 C37 1.385(7)
C36 H36 0.9500
C37 H37 0.9500
O1S C1S 1.422(5)
O1S C4S 1.431(6)
C1S C2S 1.502(6)
C1S H1S1 0.9900
C1S H1S2 0.9900
C2S C3S 1.510(7)
C2S H2S1 0.9900
C2S H2S2 0.9900
C3S C4S 1.486(6)
C3S H3S1 0.9900
C3S H3S2 0.9900
C4S H4S1 0.9900
C4S H4S2 0.9900

loop_
_geom_hbond_atom_site_label_D
_geom_hbond_atom_site_label_H
_geom_hbond_atom_site_label_A
_geom_hbond_distance_DH
_geom_hbond_distance_HA
_geom_hbond_distance_DA
_geom_hbond_angle_DHA
_geom_hbond_site_symmetry_A
C12 H12 Cl1 0.95 2.77 3.584(7) 144.4 .
C12 H12 N3 0.95 2.56 3.130(7) 118.5 .
C26 H26 Cl1 0.95 2.71 3.596(6) 154.8 2_564
C28 H28 Cl1 0.95 2.66 3.192(6) 116.3 .
C33 H33 N1 0.95 2.40 3.005(7) 120.9 .
C34 H34 Cl1 0.95 2.95 3.828(6) 154.3 1_655
C36 H36 O1S 0.95 2.46 3.369(8) 160.4 .
C37 H37 Cl1 0.95 2.55 3.243(6) 129.8 .

loop_
_geom_torsion_atom_site_label_1
_geom_torsion_atom_site_label_2
_geom_torsion_atom_site_label_3
_geom_torsion_atom_site_label_4
_geom_torsion
C5 N1 C1 C2 -67.5(7)
Ru1 N1 C1 C2 119.3(5)
N1 C1 C2 C3 -175.7(5)
N1 C1 C2 C4 1.6(9)
C1 N1 C5 C10 -176.8(4)
Ru1 N1 C5 C10 -3.9(6)
C1 N1 C5 C6 2.0(7)
Ru1 N1 C5 C6 175.0(4)
N1 C5 C6 C7 -179.1(5)
C10 C5 C6 C7 -0.3(7)
C5 C6 C7 C8 -1.1(8)
C6 C7 C8 C9 2.2(9)
C7 C8 C9 C10 -2.0(9)
C8 C9 C10 C5 0.7(8)
C8 C9 C10 P1 177.9(4)
N1 C5 C10 C9 179.4(4)
C6 C5 C10 C9 0.4(7)
N1 C5 C10 P1 1.9(6)
C6 C5 C10 P1 -177.1(3)
C17 P1 C10 C9 -52.4(5)
C11 P1 C10 C9 55.1(5)
Ru1 P1 C10 C9 -176.7(4)
C17 P1 C10 C5 124.9(4)
C11 P1 C10 C5 -127.5(4)
Ru1 P1 C10 C5 0.6(4)
C10 P1 C11 C12 134.2(5)
C17 P1 C11 C12 -114.4(5)
Ru1 P1 C11 C12 16.0(6)
C10 P1 C11 C16 -45.3(6)
C17 P1 C11 C16 66.2(5)
Ru1 P1 C11 C16 -163.5(4)
C16 C11 C12 C13 2.7(10)
P1 C11 C12 C13 -176.8(6)
C11 C12 C13 C14 -1.1(12)
C12 C13 C14 C15 -2.4(13)
C13 C14 C15 C16 4.2(13)
C14 C15 C16 C11 -2.5(12)
C12 C11 C16 C15 -1.0(10)
P1 C11 C16 C15 178.5(5)
C10 P1 C17 C18 -24.0(5)
C11 P1 C17 C18 -137.3(5)
Ru1 P1 C17 C18 90.9(4)
C10 P1 C17 C22 161.5(4)
C11 P1 C17 C22 48.2(5)
Ru1 P1 C17 C22 -83.5(4)
C22 C17 C18 C19 -0.3(8)
P1 C17 C18 C19 -174.9(4)
C17 C18 C19 C20 0.4(9)
C18 C19 C20 C21 -0.9(9)
C19 C20 C21 C22 1.4(9)
C20 C21 C22 C17 -1.4(9)
C18 C17 C22 C21 0.9(8)
P1 C17 C22 C21 175.5(4)
C27 N2 C23 C24 0.1(7)
Ru1 N2 C23 C24 175.8(4)
N2 C23 C24 C25 0.4(8)
C23 C24 C25 C26 0.2(8)
C24 C25 C26 C27 -1.4(8)
C23 N2 C27 C26 -1.3(7)
Ru1 N2 C27 C26 -176.8(4)
C25 C26 C27 N2 2.0(8)
C32 N3 C28 C29 2.0(8)
Ru1 N3 C28 C29 -176.6(4)
N3 C28 C29 C30 -1.0(9)
C28 C29 C30 C31 0.0(9)
C29 C30 C31 C32 0.0(9)
C28 N3 C32 C31 -2.1(8)
Ru1 N3 C32 C31 176.5(4)
C30 C31 C32 N3 1.1(9)
C37 N4 C33 C34 0.0(8)
Ru1 N4 C33 C34 177.1(5)
N4 C33 C34 C35 0.4(10)
C33 C34 C35 C36 -0.9(10)
C34 C35 C36 C37 0.9(9)
C33 N4 C37 C36 0.0(8)
Ru1 N4 C37 C36 -177.1(4)
C35 C36 C37 N4 -0.5(9)
C4S O1S C1S C2S 44.1(7)
O1S C1S C2S C3S -35.5(9)
C1S C2S C3S C4S 14.2(11)
C1S O1S C4S C3S -34.1(9)
C2S C3S C4S O1S 11.4(12)
